data_4508914
loop_
_publ_author_name
'Luisi, Brian S.'
'Kravtsov, Victor Ch.'
'Moulton, Brian D.'

_publ_section_title
;
 An (8,3)-a 3D Coordination Network and Concomitant Three-Connected
 Supramolecular Isomers
;
_journal_issue 10
_journal_name_full 'Crystal Growth &amp; Design'
_journal_page_first 2207
_journal_paper_doi 10.1021/cg060534x
_journal_volume 6
_journal_year 2006
_chemical_formula_sum 'C30 H44 Cu2 N6 O18'
_chemical_formula_weight 903.79
_chemical_name_systematic
; 
 ? 
;
_space_group_IT_number 14
_symmetry_cell_setting monoclinic
_symmetry_space_group_name_Hall '-P 2yn'
_symmetry_space_group_name_H-M 'P 1 21/n 1'
_atom_sites_solution_hydrogens geom
_atom_sites_solution_primary direct
_atom_sites_solution_secondary difmap
_audit_creation_method SHELXL-97
_cell_angle_alpha 90.00
_cell_angle_beta 92.980(5)
_cell_angle_gamma 90.00
_cell_formula_units_Z 4
_cell_length_a 10.043(3)
_cell_length_b 31.429(9)
_cell_length_c 11.821(4)
_cell_measurement_temperature 90(2)
_cell_volume 3726(2)
_computing_cell_refinement 'Bruker XSCANS'
_computing_data_collection 'Bruker XSCANS'
_computing_data_reduction 'Bruker SHELXTL'
_computing_molecular_graphics 'Bruker SHELXTL'
_computing_publication_material 'Bruker SHELXTL'
_computing_structure_refinement 'SHELXL-97 (Sheldrick, 1997)'
_computing_structure_solution 'SHELXS-97 (Sheldrick, 1990)'
_diffrn_ambient_temperature 90(2)
_diffrn_measured_fraction_theta_full 0.997
_diffrn_measured_fraction_theta_max 0.997
_diffrn_measurement_device_type 'Bruker P4'
_diffrn_measurement_method '\w scans'
_diffrn_radiation_monochromator graphite
_diffrn_radiation_source 'fine-focus sealed tube'
_diffrn_radiation_type MoK\a
_diffrn_radiation_wavelength 0.71073
_diffrn_reflns_av_R_equivalents 0.2508
_diffrn_reflns_av_sigmaI/netI 0.1902
_diffrn_reflns_limit_h_max 12
_diffrn_reflns_limit_h_min -12
_diffrn_reflns_limit_k_max 38
_diffrn_reflns_limit_k_min -40
_diffrn_reflns_limit_l_max 15
_diffrn_reflns_limit_l_min -14
_diffrn_reflns_number 40896
_diffrn_reflns_theta_full 27.00
_diffrn_reflns_theta_max 27.00
_diffrn_reflns_theta_min 1.84
_exptl_absorpt_coefficient_mu 1.228
_exptl_absorpt_correction_type none
_exptl_crystal_colour green
_exptl_crystal_density_diffrn 1.611
_exptl_crystal_density_meas ?
_exptl_crystal_density_method 'not measured'
_exptl_crystal_description plate
_exptl_crystal_F_000 1872
_exptl_crystal_size_max 0.15
_exptl_crystal_size_mid 0.10
_exptl_crystal_size_min 0.10
_refine_diff_density_max 1.315
_refine_diff_density_min -1.986
_refine_diff_density_rms 0.160
_refine_ls_extinction_method none
_refine_ls_goodness_of_fit_ref 0.925
_refine_ls_hydrogen_treatment constr
_refine_ls_matrix_type full
_refine_ls_number_parameters 509
_refine_ls_number_reflns 8117
_refine_ls_number_restraints 54
_refine_ls_restrained_S_all 0.927
_refine_ls_R_factor_all 0.1902
_refine_ls_R_factor_gt 0.0846
_refine_ls_shift/su_max 0.001
_refine_ls_shift/su_mean 0.000
_refine_ls_structure_factor_coef Fsqd
_refine_ls_weighting_details 'calc w=1/[\s^2^(Fo^2^)+(0.1016P)^2^+0.0000P] where P=(Fo^2^+2Fc^2^)/3'
_refine_ls_weighting_scheme calc
_refine_ls_wR_factor_gt 0.1824
_refine_ls_wR_factor_ref 0.2133
_reflns_number_gt 3926
_reflns_number_total 8117
_reflns_threshold_expression >2sigma(I)
_cod_data_source_file cg060534xsup3.cif
_cod_data_source_block bl197bm_v2n
_cod_depositor_comments
;
The following automatic conversions were performed:

'_symmetry_cell_setting' value 'Monoclinic' changed to 'monoclinic'
according to /home/saulius/struct/CIF-dictionaries/cif_core.dic
dictionary named 'cif_core.dic' version 2.4.2 from 2011-04-26.

Automatic conversion script
Id: cif_fix_values 1891 2012-01-12 08:04:46Z andrius 

The following automatic conversions were performed:

'_exptl_crystal_density_meas' value 'not measured' was changed to '?'
- the value is perceived as not measured.

Automatic conversion script
Id: cif_fix_values 3008 2015-01-20 13:52:24Z robertas 
;
_cod_original_sg_symbol_H-M P2(1)/n
_cod_database_code 4508914

loop_
_symmetry_equiv_pos_as_xyz
'x, y, z'
'-x+1/2, y+1/2, -z+1/2'
'-x, -y, -z'
'x-1/2, -y-1/2, z-1/2'

loop_
_atom_site_label
_atom_site_type_symbol
_atom_site_fract_x
_atom_site_fract_y
_atom_site_fract_z
_atom_site_U_iso_or_equiv
_atom_site_adp_type
_atom_site_occupancy
_atom_site_symmetry_multiplicity
_atom_site_calc_flag
_atom_site_refinement_flags
Cu1 Cu 0.33025(7) 0.87446(3) 0.30486(8) 0.0161(2) Uani 1 1 d .
Cu2 Cu 0.18025(7) 1.12232(3) 0.26130(8) 0.0165(2) Uani 1 1 d .
O1 O 0.4040(4) 0.91783(15) 0.2121(4) 0.0173(11) Uani 1 1 d .
O1W O 0.1217(4) 0.87952(16) 0.1939(5) 0.0253(13) Uani 1 1 d .
H1W1 H 0.0739 0.8980 0.2512 0.030 Uiso 1 1 d R
H2W1 H 0.1254 0.8929 0.1094 0.030 Uiso 1 1 d R
O2 O 0.2709(4) 0.91500(14) 0.4100(4) 0.0161(11) Uani 1 1 d .
O2W O 0.5490(4) 0.86497(16) 0.4371(5) 0.0252(13) Uani 1 1 d .
H1W2 H 0.6294 0.8684 0.3805 0.030 Uiso 1 1 d R
H2W2 H 0.5788 0.8668 0.5125 0.030 Uiso 1 1 d R
O3 O 0.1014(4) 1.07201(15) 0.1970(4) 0.0170(12) Uani 1 1 d .
O3W O 1.0068(4) 0.11553(15) 0.4038(5) 0.0233(13) Uani 1 1 d .
H1W3 H 1.0083 0.1136 0.4955 0.028 Uiso 1 1 d R
H2W3 H 0.9329 0.1002 0.4141 0.028 Uiso 1 1 d R
O4 O 0.3143(4) 1.09264(14) 0.3488(4) 0.0172(11) Uani 1 1 d .
O4W O 0.3596(4) 0.11574(16) 0.1085(5) 0.0265(13) Uani 1 1 d .
H1W4 H 0.3467 0.1146 0.0147 0.032 Uiso 1 1 d R
H2W4 H 0.3973 0.1333 0.1011 0.032 Uiso 1 1 d R
N1 N 0.4151(5) 0.82986(18) 0.2074(5) 0.0149(13) Uani 1 1 d U
N2 N 0.2397(5) 0.82896(17) 0.3967(5) 0.0122(12) Uani 1 1 d U
N3 N 0.2553(5) 1.17478(18) 0.3371(5) 0.0152(13) Uani 1 1 d .
N4 N 0.0708(5) 1.15935(19) 0.1537(5) 0.0160(14) Uani 1 1 d .
C1 C 0.4170(7) 0.9831(2) 0.1172(7) 0.0203(17) Uani 1 1 d .
H1A H 0.4875 1.0014 0.1458 0.030 Uiso 1 1 calc R
H1B H 0.3453 1.0001 0.0846 0.030 Uiso 1 1 calc R
H1C H 0.4500 0.9646 0.0603 0.030 Uiso 1 1 calc R
C2 C 0.3679(6) 0.9573(2) 0.2107(6) 0.0162(15) Uani 1 1 d U
C3 C 0.2946(6) 0.9763(2) 0.2950(6) 0.0141(16) Uani 1 1 d .
C4 C 0.2524(6) 0.9544(2) 0.3883(6) 0.0139(15) Uani 1 1 d U
C5 C 0.1755(6) 0.9777(2) 0.4766(6) 0.0188(17) Uani 1 1 d .
H5A H 0.0864 0.9832 0.4470 0.028 Uiso 1 1 calc R
H5B H 0.2192 1.0041 0.4953 0.028 Uiso 1 1 calc R
H5C H 0.1724 0.9604 0.5435 0.028 Uiso 1 1 calc R
C6 C 0.0560(6) 0.9993(2) 0.1676(7) 0.0223(18) Uani 1 1 d .
H6A H -0.0248 1.0113 0.1342 0.033 Uiso 1 1 calc R
H6B H 0.0346 0.9796 0.2259 0.033 Uiso 1 1 calc R
H6C H 0.1030 0.9848 0.1105 0.033 Uiso 1 1 calc R
C7 C 0.1422(6) 1.0344(2) 0.2180(6) 0.0152(16) Uani 1 1 d .
C8 C 0.2599(6) 1.0229(2) 0.2823(6) 0.0116(15) Uani 1 1 d .
C9 C 0.3400(6) 1.0531(2) 0.3392(6) 0.0135(16) Uani 1 1 d .
C10 C 0.4718(6) 1.0409(2) 0.3987(7) 0.0190(17) Uani 1 1 d .
H10A H 0.5347 1.0636 0.3913 0.029 Uiso 1 1 calc R
H10B H 0.5052 1.0155 0.3650 0.029 Uiso 1 1 calc R
H10C H 0.4589 1.0358 0.4775 0.029 Uiso 1 1 calc R
C11 C 0.4300(6) 0.8345(2) 0.0979(7) 0.0191(17) Uani 1 1 d .
H11 H 0.3967 0.8589 0.0626 0.023 Uiso 1 1 calc R
C12 C 0.4935(6) 0.8044(2) 0.0325(6) 0.0147(15) Uani 1 1 d U
H12 H 0.5018 0.8090 -0.0445 0.018 Uiso 1 1 calc R
C13 C 0.5440(6) 0.7675(2) 0.0831(6) 0.0124(14) Uani 1 1 d U
C14 C 0.5280(6) 0.7629(2) 0.1989(7) 0.0168(16) Uani 1 1 d .
H14 H 0.5594 0.7386 0.2365 0.020 Uiso 1 1 calc R
C15 C 0.4657(6) 0.7944(2) 0.2572(7) 0.0189(17) Uani 1 1 d .
H15 H 0.4581 0.7910 0.3348 0.023 Uiso 1 1 calc R
C16 C 0.6120(6) 0.7339(2) 0.0185(6) 0.0127(15) Uani 1 1 d U
C17 C 0.5916(6) 0.7304(2) -0.0961(7) 0.0191(17) Uani 1 1 d .
H17 H 0.5341 0.7492 -0.1350 0.023 Uiso 1 1 calc R
C18 C 0.1562(6) 0.8007(2) 0.3458(6) 0.0168(16) Uani 1 1 d .
H18 H 0.1412 0.8023 0.2676 0.020 Uiso 1 1 calc R
C19 C 0.2572(6) 0.8264(2) 0.5080(7) 0.0188(17) Uani 1 1 d .
H19 H 0.3123 0.8464 0.5450 0.023 Uiso 1 1 calc R
C20 C 0.6981(6) 0.7044(2) 0.0728(7) 0.0178(17) Uani 1 1 d .
H20 H 0.7152 0.7054 0.1509 0.021 Uiso 1 1 calc R
C21 C 0.3775(6) 1.1896(2) 0.3112(6) 0.0180(17) Uani 1 1 d .
H21 H 0.4239 1.1758 0.2559 0.022 Uiso 1 1 calc R
C22 C 0.4341(6) 1.2246(2) 0.3652(6) 0.0189(17) Uani 1 1 d .
H22 H 0.5150 1.2350 0.3421 0.023 Uiso 1 1 calc R
C23 C 0.3733(6) 1.2444(2) 0.4525(6) 0.0135(16) Uani 1 1 d .
C24 C 0.2512(6) 1.2278(2) 0.4823(6) 0.0162(16) Uani 1 1 d U
H24 H 0.2071 1.2392 0.5426 0.019 Uiso 1 1 calc R
C25 C 0.1970(6) 1.1939(2) 0.4199(7) 0.0209(18) Uani 1 1 d .
H25 H 0.1134 1.1841 0.4382 0.025 Uiso 1 1 calc R
C26 C 0.4383(6) 1.2793(2) 0.5181(6) 0.0148(16) Uani 1 1 d .
C27 C 0.5752(6) 1.2853(2) 0.5158(6) 0.0147(15) Uani 1 1 d U
H27 H 0.6251 1.2690 0.4679 0.018 Uiso 1 1 calc R
C28 C 0.1362(6) 1.1847(2) 0.0845(7) 0.0205(18) Uani 1 1 d .
H28 H 0.2282 1.1817 0.0830 0.025 Uiso 1 1 calc R
C29 C -0.0639(6) 1.1638(2) 0.1523(6) 0.0158(16) Uani 1 1 d .
H29 H -0.1123 1.1462 0.1983 0.019 Uiso 1 1 calc R
C30 C 0.3692(6) 1.3067(2) 0.5854(6) 0.0181(17) Uani 1 1 d .
H30 H 0.2767 1.3051 0.5852 0.022 Uiso 1 1 calc R
O1A O 0.2292(5) 0.16684(19) 0.8445(5) 0.0362(15) Uani 1 1 d .
O2A O 0.2064(5) 0.16388(18) 0.6635(5) 0.0311(14) Uani 1 1 d .
O3A O 0.1753(4) 0.22372(17) 0.7492(5) 0.0270(13) Uani 1 1 d .
N1A N 0.2006(5) 0.1842(2) 0.7536(6) 0.0216(15) Uani 1 1 d .
O4A O 0.7776(5) 0.07903(18) 0.2718(5) 0.0331(15) Uani 1 1 d .
O5A O 0.6204(5) 0.07774(18) 0.1408(5) 0.0367(16) Uani 1 1 d .
O6A O 0.6476(5) 0.13391(19) 0.2454(5) 0.0353(16) Uani 1 1 d .
N2A N 0.6808(6) 0.0972(2) 0.2209(6) 0.0264(17) Uani 1 1 d .
O5W O 0.3358(4) 0.08615(16) 0.8756(5) 0.0275(13) Uani 1 1 d .
H1W5 H 0.4075 0.0935 0.8485 0.033 Uiso 1 1 d R
H2W5 H 0.2806 0.1179 0.8481 0.033 Uiso 1 1 d R
O6W O 0.0692(5) 0.08718(18) 0.6376(5) 0.0356(15) Uani 1 1 d .
H1W6 H 0.1470 0.0713 0.6008 0.043 Uiso 1 1 d R
H2W6 H 0.1096 0.1129 0.6694 0.043 Uiso 1 1 d R
O7W O 0.2508(5) 0.02184(18) 0.7199(5) 0.0356(15) Uani 1 1 d .
H1W7 H 0.2715 0.0268 0.7991 0.043 Uiso 1 1 d R
H2W7 H 0.2252 -0.0084 0.7424 0.043 Uiso 1 1 d R
O8W O 0.8715(5) 0.07948(17) 0.0163(5) 0.0316(14) Uani 1 1 d .
H1W8 H 0.7928 0.0756 0.0603 0.038 Uiso 1 1 d R
H2W8 H 0.9359 0.0775 0.0761 0.038 Uiso 1 1 d R

loop_
_atom_site_aniso_label
_atom_site_aniso_U_11
_atom_site_aniso_U_22
_atom_site_aniso_U_33
_atom_site_aniso_U_23
_atom_site_aniso_U_13
_atom_site_aniso_U_12
Cu1 0.0045(4) 0.0142(5) 0.0302(6) 0.0010(4) 0.0078(3) 0.0007(3)
Cu2 0.0026(4) 0.0153(5) 0.0315(6) -0.0002(4) -0.0006(3) 0.0009(3)
O1 0.007(2) 0.017(3) 0.029(3) 0.001(2) 0.008(2) 0.0031(19)
O1W 0.008(2) 0.025(3) 0.043(4) 0.001(3) -0.001(2) 0.000(2)
O2 0.005(2) 0.013(3) 0.030(3) 0.001(2) 0.006(2) 0.0016(18)
O2W 0.009(2) 0.034(3) 0.033(3) 0.000(3) 0.000(2) 0.004(2)
O3 0.003(2) 0.017(3) 0.032(3) 0.000(2) 0.001(2) 0.0024(18)
O3W 0.009(2) 0.026(3) 0.036(3) 0.002(3) 0.009(2) -0.006(2)
O4 0.005(2) 0.012(3) 0.035(3) -0.001(2) 0.001(2) 0.0008(18)
O4W 0.010(2) 0.030(3) 0.040(4) 0.001(3) 0.006(2) -0.001(2)
N1 0.006(2) 0.019(2) 0.020(3) -0.002(2) 0.0025(19) -0.0041(19)
N2 0.0045(19) 0.015(2) 0.017(2) -0.003(2) 0.0025(18) 0.0042(18)
N3 0.004(2) 0.019(3) 0.023(4) 0.004(3) 0.001(2) 0.003(2)
N4 0.001(2) 0.021(3) 0.026(4) -0.004(3) 0.000(2) 0.002(2)
C1 0.012(3) 0.022(4) 0.028(5) 0.001(4) 0.008(3) 0.000(3)
C2 0.010(2) 0.016(3) 0.023(3) 0.001(2) -0.002(2) -0.002(2)
C3 0.002(3) 0.012(4) 0.028(5) -0.004(3) 0.002(3) 0.001(2)
C4 0.008(2) 0.014(3) 0.020(3) 0.001(2) 0.001(2) -0.002(2)
C5 0.006(3) 0.026(4) 0.025(5) -0.001(4) 0.007(3) 0.001(3)
C6 0.003(3) 0.016(4) 0.047(6) -0.001(4) -0.001(3) -0.005(3)
C7 0.002(3) 0.019(4) 0.025(5) 0.000(3) 0.003(3) 0.000(3)
C8 0.002(3) 0.009(4) 0.023(4) 0.004(3) 0.002(3) -0.001(2)
C9 0.005(3) 0.016(4) 0.020(4) -0.002(3) 0.003(3) 0.001(3)
C10 0.001(3) 0.019(4) 0.037(5) 0.000(4) 0.000(3) 0.003(3)
C11 0.003(3) 0.019(4) 0.036(5) 0.001(4) 0.003(3) -0.003(3)
C12 0.008(2) 0.017(3) 0.019(3) 0.001(2) 0.003(2) -0.002(2)
C13 0.006(2) 0.015(3) 0.016(3) 0.000(2) 0.002(2) 0.000(2)
C14 0.005(3) 0.012(4) 0.033(5) 0.001(3) 0.003(3) -0.001(3)
C15 0.003(3) 0.023(4) 0.032(5) 0.004(4) 0.008(3) -0.003(3)
C16 0.006(2) 0.014(3) 0.019(3) 0.002(2) 0.002(2) -0.004(2)
C17 0.009(3) 0.017(4) 0.032(5) 0.007(4) 0.003(3) 0.000(3)
C18 0.010(3) 0.023(4) 0.018(4) -0.002(3) 0.004(3) 0.002(3)
C19 0.002(3) 0.024(4) 0.031(5) -0.004(4) 0.002(3) 0.001(3)
C20 0.004(3) 0.019(4) 0.031(5) 0.002(3) 0.006(3) -0.001(3)
C21 0.007(3) 0.022(4) 0.027(5) -0.004(4) 0.012(3) -0.004(3)
C22 0.004(3) 0.028(4) 0.025(5) 0.000(4) 0.001(3) -0.001(3)
C23 0.004(3) 0.016(4) 0.020(4) 0.008(3) 0.001(3) -0.004(3)
C24 0.011(2) 0.019(3) 0.019(3) -0.002(2) 0.002(2) 0.005(2)
C25 0.002(3) 0.017(4) 0.044(5) -0.001(4) 0.006(3) 0.002(3)
C26 0.005(3) 0.012(4) 0.027(4) 0.004(3) 0.002(3) -0.002(3)
C27 0.008(2) 0.018(3) 0.018(3) 0.000(2) 0.003(2) 0.001(2)
C28 0.004(3) 0.026(4) 0.032(5) 0.003(4) 0.005(3) 0.005(3)
C29 0.002(3) 0.018(4) 0.027(5) -0.004(3) 0.004(3) 0.001(3)
C30 0.003(3) 0.023(4) 0.028(5) 0.006(4) 0.000(3) -0.003(3)
O1A 0.022(3) 0.041(4) 0.045(4) 0.006(3) -0.002(3) -0.003(3)
O2A 0.026(3) 0.031(3) 0.037(4) -0.009(3) 0.011(3) 0.000(2)
O3A 0.009(2) 0.030(3) 0.042(4) -0.010(3) -0.001(2) 0.008(2)
N1A 0.007(3) 0.037(4) 0.021(4) -0.001(4) 0.001(3) 0.000(3)
O4A 0.008(2) 0.041(4) 0.049(4) 0.014(3) -0.005(2) -0.006(2)
O5A 0.013(3) 0.044(4) 0.052(4) -0.019(3) -0.011(3) 0.002(3)
O6A 0.007(2) 0.045(4) 0.055(4) -0.020(3) 0.008(2) -0.003(2)
N2A 0.007(3) 0.037(4) 0.036(5) -0.004(4) 0.011(3) -0.003(3)
O5W 0.004(2) 0.034(3) 0.044(4) -0.005(3) 0.003(2) -0.001(2)
O6W 0.013(3) 0.039(4) 0.055(4) -0.012(3) 0.003(3) -0.013(2)
O7W 0.021(3) 0.037(4) 0.049(4) -0.005(3) 0.000(3) -0.004(3)
O8W 0.018(3) 0.042(4) 0.035(4) 0.002(3) -0.002(2) 0.007(2)

loop_
_atom_type_symbol
_atom_type_description
_atom_type_scat_dispersion_real
_atom_type_scat_dispersion_imag
_atom_type_scat_source
C C 0.0033 0.0016 'International Tables Vol C Tables 4.2.6.8 and 6.1.1.4'
H H 0.0000 0.0000 'International Tables Vol C Tables 4.2.6.8 and 6.1.1.4'
Cu Cu 0.3201 1.2651 'International Tables Vol C Tables 4.2.6.8 and 6.1.1.4'
N N 0.0061 0.0033 'International Tables Vol C Tables 4.2.6.8 and 6.1.1.4'
O O 0.0106 0.0060 'International Tables Vol C Tables 4.2.6.8 and 6.1.1.4'

loop_
_geom_angle_atom_site_label_1
_geom_angle_atom_site_label_2
_geom_angle_atom_site_label_3
_geom_angle
_geom_angle_site_symmetry_1
_geom_angle_site_symmetry_3
O2 Cu1 O1 92.3(2) . .
O2 Cu1 N1 172.3(2) . .
O1 Cu1 N1 88.9(2) . .
O2 Cu1 N2 87.6(2) . .
O1 Cu1 N2 176.0(2) . .
N1 Cu1 N2 91.7(2) . .
O2 Cu1 O1W 91.04(19) . .
O1 Cu1 O1W 89.56(19) . .
N1 Cu1 O1W 96.6(2) . .
N2 Cu1 O1W 86.4(2) . .
O4 Cu2 O3 94.5(2) . .
O4 Cu2 N3 85.5(2) . .
O3 Cu2 N3 176.3(2) . .
O4 Cu2 N4 168.1(2) . .
O3 Cu2 N4 91.5(2) . .
N3 Cu2 N4 89.2(2) . .
C2 O1 Cu1 124.8(4) . .
C4 O2 Cu1 124.6(5) . .
C7 O3 Cu2 124.7(4) . .
C9 O4 Cu2 124.8(5) . .
C11 N1 C15 117.4(6) . .
C11 N1 Cu1 123.7(5) . .
C15 N1 Cu1 118.9(5) . .
C19 N2 C18 117.0(6) . .
C19 N2 Cu1 122.3(5) . .
C18 N2 Cu1 120.7(5) . .
C25 N3 C21 116.9(6) . .
C25 N3 Cu2 122.6(5) . .
C21 N3 Cu2 120.2(5) . .
C28 N4 C29 116.8(6) . .
C28 N4 Cu2 117.5(4) . .
C29 N4 Cu2 125.3(5) . .
O1 C2 C3 123.9(7) . .
O1 C2 C1 115.6(6) . .
C3 C2 C1 120.4(6) . .
C4 C3 C2 123.1(6) . .
C4 C3 C8 118.9(6) . .
C2 C3 C8 118.0(6) . .
O2 C4 C3 126.6(6) . .
O2 C4 C5 113.8(6) . .
C3 C4 C5 119.6(6) . .
O3 C7 C8 126.3(6) . .
O3 C7 C6 115.4(6) . .
C8 C7 C6 118.2(6) . .
C9 C8 C7 122.0(6) . .
C9 C8 C3 119.2(6) . .
C7 C8 C3 118.8(6) . .
O4 C9 C8 126.3(6) . .
O4 C9 C10 112.4(6) . .
C8 C9 C10 121.3(6) . .
N1 C11 C12 123.3(7) . .
C13 C12 C11 119.5(7) . .
C12 C13 C14 117.0(6) . .
C12 C13 C16 122.5(6) . .
C14 C13 C16 120.5(6) . .
C15 C14 C13 119.7(7) . .
N1 C15 C14 123.1(7) . .
C17 C16 C20 117.4(7) . .
C17 C16 C13 121.0(6) . .
C20 C16 C13 121.6(6) . .
C16 C17 C18 120.1(7) . 4_675
N2 C18 C17 123.0(7) . 4_576
N2 C19 C20 123.7(7) . 4_576
C19 C20 C16 118.7(7) 4_675 .
N3 C21 C22 121.5(6) . .
C23 C22 C21 121.3(6) . .
C22 C23 C24 116.9(6) . .
C22 C23 C26 122.0(6) . .
C24 C23 C26 121.0(6) . .
C25 C24 C23 118.5(7) . .
N3 C25 C24 124.7(6) . .
C30 C26 C27 116.9(6) . .
C30 C26 C23 122.9(6) . .
C27 C26 C23 120.1(6) . .
C28 C27 C26 119.7(7) 4_686 .
N4 C28 C27 123.7(6) . 4_585
N4 C29 C30 122.3(6) . 4_585
C29 C30 C26 120.4(6) 4_686 .
O1A N1A O2A 120.2(7) . .
O1A N1A O3A 120.5(7) . .
O2A N1A O3A 119.0(7) . .
O6A N2A O4A 121.5(7) . .
O6A N2A O5A 120.3(7) . .
O4A N2A O5A 118.1(7) . .

loop_
_geom_bond_atom_site_label_1
_geom_bond_atom_site_label_2
_geom_bond_distance
_geom_bond_site_symmetry_2
Cu1 O2 1.897(5) .
Cu1 O1 1.922(5) .
Cu1 N1 2.030(6) .
Cu1 N2 2.038(6) .
Cu1 O1W 2.418(5) .
Cu2 O4 1.899(5) .
Cu2 O3 1.909(5) .
Cu2 N3 2.005(6) .
Cu2 N4 2.009(6) .
O1 C2 1.292(8) .
O2 C4 1.275(8) .
O3 C7 1.273(8) .
O4 C9 1.277(8) .
N1 C11 1.318(9) .
N1 C15 1.349(9) .
N2 C19 1.321(9) .
N2 C18 1.342(8) .
N3 C25 1.313(9) .
N3 C21 1.363(8) .
N4 C28 1.337(9) .
N4 C29 1.359(7) .
C1 C2 1.477(10) .
C2 C3 1.402(10) .
C3 C4 1.387(10) .
C3 C8 1.510(9) .
C4 C5 1.519(9) .
C6 C7 1.504(9) .
C7 C8 1.418(9) .
C8 C9 1.394(9) .
C9 C10 1.515(9) .
C11 C12 1.396(9) .
C12 C13 1.387(9) .
C13 C14 1.393(10) .
C13 C16 1.492(9) .
C14 C15 1.375(9) .
C16 C17 1.364(10) .
C16 C20 1.400(9) .
C17 C18 1.378(10) 4_675
C18 C17 1.378(10) 4_576
C19 C20 1.386(10) 4_576
C20 C19 1.386(10) 4_675
C21 C22 1.379(10) .
C22 C23 1.375(10) .
C23 C24 1.394(9) .
C23 C26 1.476(9) .
C24 C25 1.391(10) .
C26 C30 1.383(10) .
C26 C27 1.389(8) .
C27 C28 1.369(9) 4_686
C28 C27 1.369(9) 4_585
C29 C30 1.372(10) 4_585
C30 C29 1.372(10) 4_686
O1A N1A 1.226(8) .
O2A N1A 1.245(8) .
O3A N1A 1.270(8) .
O4A N2A 1.254(8) .
O5A N2A 1.256(8) .
O6A N2A 1.239(8) .

loop_
_geom_hbond_atom_site_label_D
_geom_hbond_atom_site_label_H
_geom_hbond_atom_site_label_A
_geom_hbond_distance_DH
_geom_hbond_distance_HA
_geom_hbond_distance_DA
_geom_hbond_angle_DHA
_geom_hbond_site_symmetry_A
O1W H1W1 O6W 1.03 2.05 3.022(8) 156.2 3_566
O1W H2W1 O8W 1.09 1.72 2.803(8) 172.6 3_665
O2W H1W2 O2A 1.08 2.03 2.929(7) 139.0 3_666
O2W H2W2 O4 0.93 2.30 3.115(7) 146.6 3_676
O3W H1W3 O6W 1.08 1.94 2.940(8) 151.1 1_655
O3W H2W3 O4A 0.90 2.33 2.945(7) 125.6 .
O4W H1W4 O5W 1.11 1.87 2.903(8) 153.1 1_554
O5W H1W5 O1 0.84 2.09 2.864(6) 153.9 3_666
O5W H2W5 O1A 1.18 1.62 2.770(8) 162.5 .
O6W H1W6 O7W 1.04 2.31 2.882(8) 113.1 .
O6W H2W6 O2A 0.97 1.88 2.786(8) 154.5 .
O7W H1W7 O5W 0.96 2.16 2.836(8) 126.3 .
O7W H2W7 O4A 1.02 2.23 3.185(8) 155.4 3_656
O8W H1W8 O5A 0.98 2.02 2.986(8) 170.0 .
O8W H1W8 O4A 0.98 2.51 3.210(8) 128.1 .
O8W H2W8 O3 0.94 2.14 3.071(7) 172.8 1_645

loop_
_geom_torsion_atom_site_label_1
_geom_torsion_atom_site_label_2
_geom_torsion_atom_site_label_3
_geom_torsion_atom_site_label_4
_geom_torsion
_geom_torsion_site_symmetry_4
O2 Cu1 O1 C2 -22.5(6) .
N1 Cu1 O1 C2 165.2(6) .
N2 Cu1 O1 C2 67(3) .
O1W Cu1 O1 C2 68.6(6) .
O1 Cu1 O2 C4 20.7(5) .
N1 Cu1 O2 C4 119.6(16) .
N2 Cu1 O2 C4 -155.3(5) .
O1W Cu1 O2 C4 -68.9(5) .
O4 Cu2 O3 C7 -0.1(6) .
N3 Cu2 O3 C7 -89(3) .
N4 Cu2 O3 C7 169.5(5) .
O3 Cu2 O4 C9 10.3(5) .
N3 Cu2 O4 C9 -173.4(5) .
N4 Cu2 O4 C9 -109.4(11) .
O2 Cu1 N1 C11 -132.7(15) .
O1 Cu1 N1 C11 -33.5(5) .
N2 Cu1 N1 C11 142.5(5) .
O1W Cu1 N1 C11 55.9(5) .
O2 Cu1 N1 C15 43.7(18) .
O1 Cu1 N1 C15 142.8(5) .
N2 Cu1 N1 C15 -41.2(5) .
O1W Cu1 N1 C15 -127.7(5) .
O2 Cu1 N2 C19 -48.6(5) .
O1 Cu1 N2 C19 -138(3) .
N1 Cu1 N2 C19 123.8(5) .
O1W Cu1 N2 C19 -139.8(5) .
O2 Cu1 N2 C18 129.7(5) .
O1 Cu1 N2 C18 40(3) .
N1 Cu1 N2 C18 -58.0(5) .
O1W Cu1 N2 C18 38.5(5) .
O4 Cu2 N3 C25 -103.2(6) .
O3 Cu2 N3 C25 -14(4) .
N4 Cu2 N3 C25 87.5(6) .
O4 Cu2 N3 C21 70.2(5) .
O3 Cu2 N3 C21 160(3) .
N4 Cu2 N3 C21 -99.1(5) .
O4 Cu2 N4 C28 -0.1(14) .
O3 Cu2 N4 C28 -120.1(5) .
N3 Cu2 N4 C28 63.5(5) .
O4 Cu2 N4 C29 -173.7(9) .
O3 Cu2 N4 C29 66.4(6) .
N3 Cu2 N4 C29 -110.0(6) .
Cu1 O1 C2 C3 16.3(9) .
Cu1 O1 C2 C1 -167.9(5) .
O1 C2 C3 C4 -0.6(11) .
C1 C2 C3 C4 -176.2(6) .
O1 C2 C3 C8 179.8(6) .
C1 C2 C3 C8 4.2(10) .
Cu1 O2 C4 C3 -13.0(9) .
Cu1 O2 C4 C5 166.8(4) .
C2 C3 C4 O2 -1.3(11) .
C8 C3 C4 O2 178.4(6) .
C2 C3 C4 C5 178.9(6) .
C8 C3 C4 C5 -1.4(9) .
Cu2 O3 C7 C8 -7.1(10) .
Cu2 O3 C7 C6 173.6(5) .
O3 C7 C8 C9 5.8(11) .
C6 C7 C8 C9 -174.9(6) .
O3 C7 C8 C3 -177.9(6) .
C6 C7 C8 C3 1.3(10) .
C4 C3 C8 C9 83.4(8) .
C2 C3 C8 C9 -97.0(8) .
C4 C3 C8 C7 -93.0(9) .
C2 C3 C8 C7 86.7(8) .
Cu2 O4 C9 C8 -14.3(10) .
Cu2 O4 C9 C10 166.0(4) .
C7 C8 C9 O4 6.0(11) .
C3 C8 C9 O4 -170.3(7) .
C7 C8 C9 C10 -174.4(6) .
C3 C8 C9 C10 9.4(10) .
C15 N1 C11 C12 0.9(9) .
Cu1 N1 C11 C12 177.2(5) .
N1 C11 C12 C13 0.1(10) .
C11 C12 C13 C14 -0.2(9) .
C11 C12 C13 C16 179.5(6) .
C12 C13 C14 C15 -0.6(9) .
C16 C13 C14 C15 179.6(6) .
C11 N1 C15 C14 -1.7(9) .
Cu1 N1 C15 C14 -178.3(5) .
C13 C14 C15 N1 1.7(10) .
C12 C13 C16 C17 -21.3(9) .
C14 C13 C16 C17 158.4(6) .
C12 C13 C16 C20 159.3(6) .
C14 C13 C16 C20 -21.0(9) .
C20 C16 C17 C18 -1.0(9) 4_675
C13 C16 C17 C18 179.6(6) 4_675
C19 N2 C18 C17 -1.1(9) 4_576
Cu1 N2 C18 C17 -179.5(5) 4_576
C18 N2 C19 C20 2.3(9) 4_576
Cu1 N2 C19 C20 -179.4(5) 4_576
C17 C16 C20 C19 0.0(9) 4_675
C13 C16 C20 C19 179.4(6) 4_675
C25 N3 C21 C22 -3.6(10) .
Cu2 N3 C21 C22 -177.4(5) .
N3 C21 C22 C23 4.2(11) .
C21 C22 C23 C24 -1.0(10) .
C21 C22 C23 C26 174.1(7) .
C22 C23 C24 C25 -2.5(10) .
C26 C23 C24 C25 -177.7(6) .
C21 N3 C25 C24 -0.1(11) .
Cu2 N3 C25 C24 173.5(5) .
C23 C24 C25 N3 3.2(11) .
C22 C23 C26 C30 163.1(7) .
C24 C23 C26 C30 -22.0(10) .
C22 C23 C26 C27 -18.1(10) .
C24 C23 C26 C27 156.8(7) .
C30 C26 C27 C28 4.5(10) 4_686
C23 C26 C27 C28 -174.3(7) 4_686
C29 N4 C28 C27 1.4(11) 4_585
Cu2 N4 C28 C27 -172.8(6) 4_585
C28 N4 C29 C30 -1.3(10) 4_585
Cu2 N4 C29 C30 172.3(5) 4_585
C27 C26 C30 C29 -4.5(10) 4_686
C23 C26 C30 C29 174.3(7) 4_686
